data_7042248
loop_
_publ_author_name
'Zijlstra, Harmen S.'
'Pahl, J\"urgen'
'Penafiel, Johanne'
'Harder, Sjoerd'

_publ_section_title
;
 &quot;Masked&quot; Lewis-acidity of an aluminum \a-phosphinoamide
 complex.
;
_journal_issue 11
_journal_name_full 'Dalton transactions (Cambridge, England : 2003)'
_journal_page_first 3601
_journal_page_last 3610
_journal_paper_doi 10.1039/c7dt00318h
_journal_volume 46
_journal_year 2017
_chemical_formula_moiety 'C26 H33 Al N P'
_chemical_formula_sum 'C26 H33 Al N P'
_chemical_formula_weight 417.48
_space_group_crystal_system triclinic
_space_group_IT_number 2
_space_group_name_Hall '-P 1'
_space_group_name_H-M_alt 'P -1'
_symmetry_space_group_name_Hall '-P 1'
_symmetry_space_group_name_H-M 'P -1'
_atom_sites_solution_hydrogens geom
_audit_creation_date 2017-01-18
_audit_creation_method
;
Olex2 1.2
(compiled 2017.01.04 svn.r3372 for OlexSys, GUI svn.r5292)
;
_audit_update_record
;
2017-01-19 deposited with the CCDC.
2017-02-14 downloaded from the CCDC.
;
_cell_angle_alpha 96.545(3)
_cell_angle_beta 99.302(3)
_cell_angle_gamma 109.982(3)
_cell_formula_units_Z 2
_cell_length_a 9.7257(15)
_cell_length_b 10.3432(17)
_cell_length_c 12.758(2)
_cell_measurement_reflns_used 1232
_cell_measurement_temperature 150
_cell_measurement_theta_max 25.332
_cell_measurement_theta_min 3.582
_cell_volume 1170.3(3)
_computing_molecular_graphics 'Olex2 (Dolomanov et al., 2009)'
_computing_publication_material 'Olex2 (Dolomanov et al., 2009)'
_computing_structure_refinement 'ShelXL (Sheldrick, 2015)'
_diffrn_ambient_temperature 150
_diffrn_measured_fraction_theta_full 0.998
_diffrn_measured_fraction_theta_max 0.995
_diffrn_measurement_device_type 'Bruker Nonius Kappa'
_diffrn_radiation_type MoK\a
_diffrn_radiation_wavelength 0.71073
_diffrn_reflns_av_R_equivalents 0.0244
_diffrn_reflns_av_unetI/netI 0.0240
_diffrn_reflns_Laue_measured_fraction_full 0.998
_diffrn_reflns_Laue_measured_fraction_max 0.995
_diffrn_reflns_limit_h_max 13
_diffrn_reflns_limit_h_min -13
_diffrn_reflns_limit_k_max 14
_diffrn_reflns_limit_k_min -14
_diffrn_reflns_limit_l_max 17
_diffrn_reflns_limit_l_min -17
_diffrn_reflns_number 24513
_diffrn_reflns_point_group_measured_fraction_full 0.998
_diffrn_reflns_point_group_measured_fraction_max 0.995
_diffrn_reflns_theta_full 25.242
_diffrn_reflns_theta_max 29.563
_diffrn_reflns_theta_min 1.645
_exptl_absorpt_coefficient_mu 0.167
_exptl_absorpt_correction_T_max 0.7456
_exptl_absorpt_correction_T_min 0.6063
_exptl_absorpt_correction_type multi-scan
_exptl_absorpt_process_details
;
SADABS-2008/1 (Bruker,2008) was used for absorption correction.
wR2(int) was 0.0853 before and 0.0672 after correction.
The Ratio of minimum to maximum transmission is 0.8132.
The \l/2 correction factor is 0.0015.
;
_exptl_crystal_colour 'clear light colourless'
_exptl_crystal_colour_lustre clear
_exptl_crystal_colour_modifier light
_exptl_crystal_colour_primary colourless
_exptl_crystal_density_diffrn 1.185
_exptl_crystal_description block
_exptl_crystal_F_000 448
_exptl_crystal_size_max 0.22
_exptl_crystal_size_mid 0.11
_exptl_crystal_size_min 0.10
_refine_diff_density_max 0.418
_refine_diff_density_min -0.258
_refine_diff_density_rms 0.048
_refine_ls_extinction_method none
_refine_ls_goodness_of_fit_ref 1.037
_refine_ls_hydrogen_treatment constr
_refine_ls_matrix_type full
_refine_ls_number_parameters 268
_refine_ls_number_reflns 6532
_refine_ls_number_restraints 0
_refine_ls_restrained_S_all 1.037
_refine_ls_R_factor_all 0.0398
_refine_ls_R_factor_gt 0.0341
_refine_ls_shift/su_max 0.001
_refine_ls_shift/su_mean 0.000
_refine_ls_structure_factor_coef Fsqd
_refine_ls_weighting_details 'w=1/[\s^2^(Fo^2^)+(0.0328P)^2^+0.6500P] where P=(Fo^2^+2Fc^2^)/3'
_refine_ls_weighting_scheme calc
_refine_ls_wR_factor_gt 0.0834
_refine_ls_wR_factor_ref 0.0869
_reflns_Friedel_coverage 0.000
_reflns_number_gt 5753
_reflns_number_total 6532
_reflns_threshold_expression 'I > 2\s(I)'
_cod_data_source_file c7dt00318h2.cif
_cod_data_source_block hz1301
_cod_depositor_comments 'Adding full bibliography for 7042248--7042253.cif.'
_cod_database_code 7042248
_shelx_shelxl_version_number 2014/7
_shelx_space_group_comment
;
The symmetry employed for this shelxl refinement is uniquely defined
by the following loop, which should always be used as a source of
symmetry information in preference to the above space-group names.
They are only intended as comments.
;
_olex2_refinement_description
;
1. Fixed Uiso
 At 1.2 times of:
  All C(H) groups
 At 1.5 times of:
  All C(H,H,H) groups
2.a Ternary CH refined with riding coordinates:
 C14(H14), C20(H20)
2.b Aromatic/amide H refined with riding coordinates:
 C1(H1), C2(H2), C4(H4), C5(H5), C6(H6), C7(H7), C9(H9), C10(H10), C11(H11),
 C12(H12), C16(H16), C18(H18), C19(H19)
2.c Idealised Me refined as rotating group:
 C21(H21A,H21B,H21C), C22(H22A,H22B,H22C), C23(H23A,H23B,H23C), C24(H24A,H24B,
 H24C), C25(H25A,H25B,H25C), C26(H26A,H26B,H26C)
;
_olex2_submission_special_instructions 'No special instructions were received'

loop_
_space_group_symop_operation_xyz
'x, y, z'
'-x, -y, -z'

loop_
_atom_site_label
_atom_site_type_symbol
_atom_site_fract_x
_atom_site_fract_y
_atom_site_fract_z
_atom_site_U_iso_or_equiv
_atom_site_adp_type
_atom_site_occupancy
_atom_site_site_symmetry_order
_atom_site_calc_flag
_atom_site_refinement_flags_posn
C1 C 0.48520(12) 0.28849(12) 0.14912(9) 0.0158(2) Uani 1 1 d .
H1 H 0.3967 0.3073 0.1281 0.019 Uiso 1 1 calc R
C2 C 0.70855(12) 0.32175(12) 0.28011(9) 0.0158(2) Uani 1 1 d .
H2 H 0.7725 0.3627 0.3493 0.019 Uiso 1 1 calc R
C3 C 0.57568(12) 0.34693(11) 0.25341(8) 0.01302(19) Uani 1 1 d .
C4 C 0.52481(13) 0.20341(12) 0.07678(9) 0.0181(2) Uani 1 1 d .
H4 H 0.4619 0.1627 0.0072 0.022 Uiso 1 1 calc R
C5 C 0.74859(13) 0.23767(13) 0.20690(9) 0.0183(2) Uani 1 1 d .
H5 H 0.8391 0.2216 0.2263 0.022 Uiso 1 1 calc R
C6 C 0.65588(14) 0.17739(12) 0.10553(9) 0.0188(2) Uani 1 1 d .
H6 H 0.6818 0.1186 0.0560 0.023 Uiso 1 1 calc R
C7 C 0.61007(13) 0.75566(12) 0.34113(9) 0.0182(2) Uani 1 1 d .
H7 H 0.5696 0.7569 0.4040 0.022 Uiso 1 1 calc R
C8 C 0.61149(12) 0.62937(11) 0.28902(8) 0.0133(2) Uani 1 1 d .
C9 C 0.67620(14) 0.63105(13) 0.19830(10) 0.0192(2) Uani 1 1 d .
H9 H 0.6799 0.5470 0.1625 0.023 Uiso 1 1 calc R
C10 C 0.72949(13) 0.87858(13) 0.21128(10) 0.0209(2) Uani 1 1 d .
H10 H 0.7683 0.9626 0.1842 0.025 Uiso 1 1 calc R
C11 C 0.66706(14) 0.87930(13) 0.30209(10) 0.0214(2) Uani 1 1 d .
H11 H 0.6633 0.9637 0.3373 0.026 Uiso 1 1 calc R
C12 C 0.73508(14) 0.75533(13) 0.16035(10) 0.0228(2) Uani 1 1 d .
H12 H 0.7793 0.7555 0.0992 0.027 Uiso 1 1 calc R
C13 C 0.75318(11) 0.66752(11) 0.73339(8) 0.01224(19) Uani 1 1 d .
C14 C 0.74266(14) 0.88488(12) 0.65412(10) 0.0192(2) Uani 1 1 d .
H14 H 0.6709 0.8100 0.5938 0.023 Uiso 1 1 calc R
C15 C 0.80197(12) 0.81443(12) 0.73969(9) 0.0145(2) Uani 1 1 d .
C16 C 0.92755(12) 0.70190(13) 0.90254(9) 0.0169(2) Uani 1 1 d .
H16 H 0.9711 0.6644 0.9576 0.020 Uiso 1 1 calc R
C17 C 0.81902(12) 0.61056(12) 0.81430(8) 0.0138(2) Uani 1 1 d .
C18 C 0.91085(12) 0.90051(12) 0.82965(9) 0.0170(2) Uani 1 1 d .
H18 H 0.9434 0.9992 0.8351 0.020 Uiso 1 1 calc R
C19 C 0.97254(13) 0.84575(13) 0.91103(9) 0.0184(2) Uani 1 1 d .
H19 H 1.0449 0.9062 0.9720 0.022 Uiso 1 1 calc R
C20 C 0.77963(12) 0.45404(12) 0.80864(9) 0.0160(2) Uani 1 1 d .
H20 H 0.6963 0.4049 0.7441 0.019 Uiso 1 1 calc R
C21 C 0.91425(14) 0.41422(13) 0.79198(11) 0.0227(2) Uani 1 1 d .
H21A H 0.9439 0.4425 0.7258 0.034 Uiso 1 1 calc GR
H21B H 0.8863 0.3128 0.7858 0.034 Uiso 1 1 calc GR
H21C H 0.9983 0.4620 0.8538 0.034 Uiso 1 1 calc GR
C22 C 0.72476(15) 0.40374(15) 0.90829(10) 0.0261(3) Uani 1 1 d .
H22A H 0.8062 0.4464 0.9724 0.039 Uiso 1 1 calc GR
H22B H 0.6932 0.3017 0.8982 0.039 Uiso 1 1 calc GR
H22C H 0.6399 0.4310 0.9179 0.039 Uiso 1 1 calc GR
C23 C 0.65871(15) 0.97393(14) 0.69768(12) 0.0266(3) Uani 1 1 d .
H23A H 0.5743 0.9146 0.7244 0.040 Uiso 1 1 calc GR
H23B H 0.6212 1.0155 0.6396 0.040 Uiso 1 1 calc GR
H23C H 0.7271 1.0484 0.7568 0.040 Uiso 1 1 calc GR
C24 C 0.86995(16) 0.97828(14) 0.60741(11) 0.0265(3) Uani 1 1 d .
H24A H 0.9375 1.0568 0.6639 0.040 Uiso 1 1 calc GR
H24B H 0.8274 1.0142 0.5475 0.040 Uiso 1 1 calc GR
H24C H 0.9259 0.9232 0.5811 0.040 Uiso 1 1 calc GR
C25 C 0.90211(12) 0.63012(13) 0.51939(9) 0.0185(2) Uani 1 1 d .
H25A H 0.8878 0.7101 0.4914 0.028 Uiso 1 1 calc GR
H25B H 0.9461 0.5844 0.4701 0.028 Uiso 1 1 calc GR
H25C H 0.9694 0.6628 0.5909 0.028 Uiso 1 1 calc GR
C26 C 0.68761(13) 0.29729(12) 0.52957(9) 0.0166(2) Uani 1 1 d .
H26A H 0.6771 0.2741 0.6010 0.025 Uiso 1 1 calc GR
H26B H 0.7770 0.2844 0.5118 0.025 Uiso 1 1 calc GR
H26C H 0.5989 0.2357 0.4753 0.025 Uiso 1 1 calc GR
N1 N 0.63602(10) 0.57619(9) 0.64247(7) 0.01160(17) Uani 1 1 d .
Al1 Al 0.70761(4) 0.49601(3) 0.53083(3) 0.01161(7) Uani 1 1 d .
P1 P 0.54469(3) 0.47297(3) 0.35068(2) 0.01069(7) Uani 1 1 d .

loop_
_atom_site_aniso_label
_atom_site_aniso_U_11
_atom_site_aniso_U_22
_atom_site_aniso_U_33
_atom_site_aniso_U_23
_atom_site_aniso_U_13
_atom_site_aniso_U_12
C1 0.0154(5) 0.0178(5) 0.0139(5) 0.0027(4) 0.0035(4) 0.0057(4)
C2 0.0155(5) 0.0170(5) 0.0149(5) 0.0019(4) 0.0032(4) 0.0061(4)
C3 0.0146(5) 0.0124(5) 0.0125(4) 0.0025(4) 0.0049(4) 0.0046(4)
C4 0.0203(5) 0.0189(5) 0.0131(5) 0.0004(4) 0.0037(4) 0.0054(4)
C5 0.0194(5) 0.0205(5) 0.0187(5) 0.0041(4) 0.0064(4) 0.0109(4)
C6 0.0244(6) 0.0175(5) 0.0173(5) 0.0018(4) 0.0082(4) 0.0097(5)
C7 0.0196(5) 0.0168(5) 0.0187(5) 0.0039(4) 0.0065(4) 0.0061(4)
C8 0.0110(4) 0.0142(5) 0.0139(5) 0.0041(4) 0.0019(4) 0.0034(4)
C9 0.0217(6) 0.0181(5) 0.0193(5) 0.0052(4) 0.0092(4) 0.0065(4)
C10 0.0182(5) 0.0185(5) 0.0261(6) 0.0114(5) 0.0052(4) 0.0044(4)
C11 0.0221(6) 0.0149(5) 0.0278(6) 0.0062(4) 0.0065(5) 0.0064(5)
C12 0.0247(6) 0.0230(6) 0.0229(6) 0.0101(5) 0.0117(5) 0.0067(5)
C13 0.0103(4) 0.0145(5) 0.0108(4) 0.0007(4) 0.0028(3) 0.0035(4)
C14 0.0215(6) 0.0131(5) 0.0191(5) 0.0037(4) -0.0002(4) 0.0033(4)
C15 0.0133(5) 0.0152(5) 0.0143(5) 0.0016(4) 0.0034(4) 0.0044(4)
C16 0.0149(5) 0.0240(6) 0.0116(5) 0.0016(4) 0.0013(4) 0.0083(4)
C17 0.0119(5) 0.0171(5) 0.0121(4) 0.0022(4) 0.0033(4) 0.0049(4)
C18 0.0153(5) 0.0146(5) 0.0178(5) -0.0018(4) 0.0032(4) 0.0030(4)
C19 0.0147(5) 0.0222(6) 0.0144(5) -0.0039(4) 0.0007(4) 0.0054(4)
C20 0.0150(5) 0.0168(5) 0.0152(5) 0.0056(4) 0.0007(4) 0.0047(4)
C21 0.0203(6) 0.0203(6) 0.0271(6) 0.0034(5) 0.0000(5) 0.0093(5)
C22 0.0251(6) 0.0306(7) 0.0210(6) 0.0138(5) 0.0037(5) 0.0057(5)
C23 0.0233(6) 0.0184(6) 0.0397(7) 0.0110(5) 0.0064(5) 0.0083(5)
C24 0.0337(7) 0.0216(6) 0.0251(6) 0.0090(5) 0.0108(5) 0.0080(5)
C25 0.0134(5) 0.0203(5) 0.0197(5) 0.0009(4) 0.0048(4) 0.0041(4)
C26 0.0184(5) 0.0163(5) 0.0171(5) 0.0041(4) 0.0045(4) 0.0081(4)
N1 0.0100(4) 0.0126(4) 0.0107(4) 0.0015(3) 0.0014(3) 0.0029(3)
Al1 0.01072(14) 0.01280(15) 0.01141(14) 0.00233(11) 0.00233(11) 0.00444(12)
P1 0.01051(12) 0.01125(12) 0.01009(12) 0.00199(9) 0.00242(9) 0.00362(10)

loop_
_atom_type_symbol
_atom_type_description
_atom_type_scat_dispersion_real
_atom_type_scat_dispersion_imag
_atom_type_scat_source
C C 0.0033 0.0016 'International Tables Vol C Tables 4.2.6.8 and 6.1.1.4'
H H 0.0000 0.0000 'International Tables Vol C Tables 4.2.6.8 and 6.1.1.4'
N N 0.0061 0.0033 'International Tables Vol C Tables 4.2.6.8 and 6.1.1.4'
Al Al 0.0645 0.0514 'International Tables Vol C Tables 4.2.6.8 and 6.1.1.4'
P P 0.1023 0.0942 'International Tables Vol C Tables 4.2.6.8 and 6.1.1.4'

loop_
_geom_angle_atom_site_label_1
_geom_angle_atom_site_label_2
_geom_angle_atom_site_label_3
_geom_angle
_geom_angle_site_symmetry_1
_geom_angle_site_symmetry_3
C4 C1 C3 120.35(10) . .
C5 C2 C3 121.14(10) . .
C1 C3 P1 124.19(8) . .
C2 C3 C1 118.25(10) . .
C2 C3 P1 117.03(8) . .
C1 C4 C6 120.53(10) . .
C6 C5 C2 119.87(11) . .
C5 C6 C4 119.80(11) . .
C11 C7 C8 121.04(11) . .
C7 C8 C9 118.39(10) . .
C7 C8 P1 118.23(8) . .
C9 C8 P1 123.12(9) . .
C12 C9 C8 120.42(11) . .
C12 C10 C11 120.00(11) . .
C10 C11 C7 119.69(11) . .
C10 C12 C9 120.43(11) . .
C15 C13 N1 119.32(9) . .
C17 C13 C15 120.10(10) . .
C17 C13 N1 120.58(10) . .
C15 C14 C23 112.48(10) . .
C15 C14 C24 111.37(10) . .
C23 C14 C24 108.72(10) . .
C13 C15 C14 123.80(10) . .
C18 C15 C13 118.43(10) . .
C18 C15 C14 117.77(10) . .
C19 C16 C17 121.35(10) . .
C13 C17 C20 122.84(9) . .
C16 C17 C13 118.88(10) . .
C16 C17 C20 118.27(10) . .
C19 C18 C15 121.85(11) . .
C16 C19 C18 119.32(10) . .
C17 C20 C21 110.26(9) . .
C17 C20 C22 112.55(10) . .
C22 C20 C21 110.78(10) . .
C13 N1 Al1 114.39(7) . .
C13 N1 P1 120.68(7) . 2_666
P1 N1 Al1 124.09(5) 2_666 .
C25 Al1 C26 117.76(5) . .
C25 Al1 P1 102.44(4) . .
C26 Al1 P1 100.47(4) . .
N1 Al1 C25 109.35(5) . .
N1 Al1 C26 115.62(5) . .
N1 Al1 P1 109.69(3) . .
C3 P1 C8 99.10(5) . .
C3 P1 Al1 108.05(4) . .
C8 P1 Al1 112.44(4) . .
N1 P1 C3 111.46(5) 2_666 .
N1 P1 C8 113.76(5) 2_666 .
N1 P1 Al1 111.29(3) 2_666 .

loop_
_geom_bond_atom_site_label_1
_geom_bond_atom_site_label_2
_geom_bond_distance
_geom_bond_site_symmetry_2
C1 C3 1.4088(15) .
C1 C4 1.3914(16) .
C2 C3 1.4007(15) .
C2 C5 1.3943(16) .
C3 P1 1.8305(11) .
C4 C6 1.3920(17) .
C5 C6 1.3890(16) .
C7 C8 1.4020(16) .
C7 C11 1.3931(16) .
C8 C9 1.4031(15) .
C8 P1 1.8424(11) .
C9 C12 1.3939(17) .
C10 C11 1.3927(18) .
C10 C12 1.3856(18) .
C13 C15 1.4169(15) .
C13 C17 1.4162(15) .
C13 N1 1.4572(13) .
C14 C15 1.5233(16) .
C14 C23 1.5388(18) .
C14 C24 1.5405(18) .
C15 C18 1.4005(15) .
C16 C17 1.4021(15) .
C16 C19 1.3856(17) .
C17 C20 1.5210(16) .
C18 C19 1.3870(17) .
C20 C21 1.5386(17) .
C20 C22 1.5336(17) .
C25 Al1 1.9662(12) .
C26 Al1 1.9952(12) .
N1 Al1 1.9097(10) .
N1 P1 1.6746(10) 2_666
Al1 P1 2.5080(5) .
P1 N1 1.6745(10) 2_666
